data_4329498
loop_
_publ_author_name
'Sheng-Ping Guo'
'Tae-Soo You'
'Ya-Ho Jung'
'Svilen Bobev'

_publ_section_title
;
 Synthesis, Crystal Chemistry, and Magnetic Properties of RE7Li8Ge10 and
 RE11Li12Ge16 (RE= La-Nd, Sm): New Members of the [REGe2]n[RELi2Ge]m
 Homologous Series
;
_journal_name_full 'Inorganic Chemistry'
_journal_page_first 6821
_journal_page_last 6829
_journal_paper_doi 10.1021/ic300566x
_journal_volume 51
_journal_year 2012
_chemical_formula_moiety Ce7Li8Ge10
_chemical_formula_sum 'Ce7 Ge10 Li8'
_chemical_formula_weight 1762.26
_chemical_name_systematic
; 
 ? 
;
_space_group_IT_number 65
_symmetry_cell_setting orthorhombic
_symmetry_space_group_name_Hall '-C 2 2'
_symmetry_space_group_name_H-M 'C m m m'
_atom_sites_solution_primary direct
_atom_sites_solution_secondary difmap
_audit_creation_method SHELXL-97
_cell_angle_alpha 90.00
_cell_angle_beta 90.00
_cell_angle_gamma 90.00
_cell_formula_units_Z 2
_cell_length_a 6.9158(11)
_cell_length_b 33.667(5)
_cell_length_c 4.4639(7)
_cell_measurement_temperature 200(2)
_cell_measurement_theta_max 28.24
_cell_measurement_theta_min 1.21
_cell_volume 1039.3(3)
_computing_cell_refinement 'Bruker SMART'
_computing_data_collection 'Bruker SMART'
_computing_data_reduction 'Bruker SAINT'
_computing_molecular_graphics 'Bruker SHELXTL'
_computing_publication_material 'Bruker SHELXTL'
_computing_structure_refinement 'SHELXL-97 (Sheldrick, 1997)'
_computing_structure_solution 'SHELXS-97 (Sheldrick, 1990)'
_diffrn_ambient_temperature 200(2)
_diffrn_measured_fraction_theta_full 1.000
_diffrn_measured_fraction_theta_max 1.000
_diffrn_measurement_device_type 'CCD area detector'
_diffrn_measurement_method 'phi and omega scans'
_diffrn_radiation_monochromator graphite
_diffrn_radiation_source 'fine-focus sealed tube'
_diffrn_radiation_type MoK\a
_diffrn_radiation_wavelength 0.71073
_diffrn_reflns_av_R_equivalents 0.0802
_diffrn_reflns_av_sigmaI/netI 0.0393
_diffrn_reflns_limit_h_max 9
_diffrn_reflns_limit_h_min -9
_diffrn_reflns_limit_k_max 44
_diffrn_reflns_limit_k_min -44
_diffrn_reflns_limit_l_max 5
_diffrn_reflns_limit_l_min -5
_diffrn_reflns_number 7097
_diffrn_reflns_theta_full 28.24
_diffrn_reflns_theta_max 28.24
_diffrn_reflns_theta_min 1.21
_exptl_absorpt_coefficient_mu 29.156
_exptl_absorpt_correction_T_max 0.5178
_exptl_absorpt_correction_T_min 0.2530
_exptl_absorpt_correction_type multi-scan
_exptl_crystal_colour silver
_exptl_crystal_density_diffrn 5.631
_exptl_crystal_description block
_exptl_crystal_F_000 1500
_exptl_crystal_size_max 0.07
_exptl_crystal_size_mid 0.03
_exptl_crystal_size_min 0.03
_refine_diff_density_max 1.808
_refine_diff_density_min -2.473
_refine_diff_density_rms 0.380
_refine_ls_extinction_coef 0.0071(2)
_refine_ls_extinction_expression Fc^*^=kFc[1+0.001xFc^2^\l^3^/sin(2\q)]^-1/4^
_refine_ls_extinction_method SHELXL
_refine_ls_goodness_of_fit_ref 1.029
_refine_ls_matrix_type full
_refine_ls_number_parameters 41
_refine_ls_number_reflns 787
_refine_ls_number_restraints 0
_refine_ls_restrained_S_all 1.029
_refine_ls_R_factor_all 0.0456
_refine_ls_R_factor_gt 0.0310
_refine_ls_shift/su_max 0.001
_refine_ls_shift/su_mean 0.000
_refine_ls_structure_factor_coef Fsqd
_refine_ls_weighting_details 'calc w=1/[\s^2^(Fo^2^)+(0.0377P)^2^+0.0000P] where P=(Fo^2^+2Fc^2^)/3'
_refine_ls_weighting_scheme calc
_refine_ls_wR_factor_gt 0.0706
_refine_ls_wR_factor_ref 0.0786
_reflns_number_gt 611
_reflns_number_total 787
_reflns_threshold_expression >2sigma(I)
_cod_data_source_file ic300566x_si_002_2.cif
_cod_data_source_block II
_cod_original_cell_volume 1039.4(3)
_cod_database_code 4329498

loop_
_symmetry_equiv_pos_as_xyz
'x, y, z'
'-x, -y, z'
'-x, y, -z'
'x, -y, -z'
'x+1/2, y+1/2, z'
'-x+1/2, -y+1/2, z'
'-x+1/2, y+1/2, -z'
'x+1/2, -y+1/2, -z'
'-x, -y, -z'
'x, y, -z'
'x, -y, z'
'-x, y, z'
'-x+1/2, -y+1/2, -z'
'x+1/2, y+1/2, -z'
'x+1/2, -y+1/2, z'
'-x+1/2, y+1/2, z'

loop_
_atom_site_label
_atom_site_type_symbol
_atom_site_fract_x
_atom_site_fract_y
_atom_site_fract_z
_atom_site_U_iso_or_equiv
_atom_site_adp_type
_atom_site_occupancy
_atom_site_symmetry_multiplicity
_atom_site_calc_flag
_atom_site_refinement_flags
Ce1 Ce 0.0000 0.16052(2) 0.5000 0.0095(2) Uani 1 4 d S
Ce2 Ce 0.0000 0.27898(2) 0.5000 0.0080(2) Uani 1 4 d S
Ce3 Ce 0.0000 0.44207(2) 0.0000 0.0091(2) Uani 1 4 d S
Ce4 Ce 0.0000 0.0000 0.0000 0.0086(3) Uani 1 8 d S
Ge1 Ge 0.18128(16) 0.21581(3) 0.0000 0.0095(3) Uani 1 2 d S
Ge2 Ge 0.0000 0.37309(4) 0.5000 0.0111(4) Uani 1 4 d S
Ge3 Ge 0.0000 0.09396(5) 0.0000 0.0109(4) Uani 1 4 d S
Ge4 Ge 0.3169(2) 0.0000 0.5000 0.0091(3) Uani 1 4 d S
Li1 Li 0.191(3) 0.0746(5) 0.5000 0.009(4) Uiso 1 2 d S
Li2 Li 0.310(2) 0.1431(5) 0.0000 0.005(3) Uiso 1 2 d S

loop_
_atom_site_aniso_label
_atom_site_aniso_U_11
_atom_site_aniso_U_22
_atom_site_aniso_U_33
_atom_site_aniso_U_23
_atom_site_aniso_U_13
_atom_site_aniso_U_12
Ce1 0.0096(5) 0.0102(5) 0.0089(4) 0.000 0.000 0.000
Ce2 0.0064(4) 0.0094(4) 0.0082(4) 0.000 0.000 0.000
Ce3 0.0092(5) 0.0093(4) 0.0088(4) 0.000 0.000 0.000
Ce4 0.0068(6) 0.0097(6) 0.0093(6) 0.000 0.000 0.000
Ge1 0.0074(6) 0.0103(6) 0.0108(6) 0.000 0.000 -0.0014(4)
Ge2 0.0115(8) 0.0119(8) 0.0099(8) 0.000 0.000 0.000
Ge3 0.0118(9) 0.0103(8) 0.0105(8) 0.000 0.000 0.000
Ge4 0.0070(8) 0.0108(8) 0.0096(7) 0.000 0.000 0.000

loop_
_atom_type_symbol
_atom_type_description
_atom_type_scat_dispersion_real
_atom_type_scat_dispersion_imag
_atom_type_scat_source
Li Li -0.0003 0.0001 'International Tables Vol C Tables 4.2.6.8 and 6.1.1.4'
Ge Ge 0.1547 1.8001 'International Tables Vol C Tables 4.2.6.8 and 6.1.1.4'
Ce Ce -0.2486 2.6331 'International Tables Vol C Tables 4.2.6.8 and 6.1.1.4'

loop_
_geom_angle_atom_site_label_1
_geom_angle_atom_site_label_2
_geom_angle_atom_site_label_3
_geom_angle
_geom_angle_site_symmetry_1
_geom_angle_site_symmetry_3
Li2 Ce1 Li2 85.8(4) . 3
Li2 Ce1 Li2 90.2(4) . 1_556
Li2 Ce1 Li2 158.6(6) 3 1_556
Li2 Ce1 Li2 158.6(6) . 3_556
Li2 Ce1 Li2 90.2(4) 3 3_556
Li2 Ce1 Li2 85.8(4) 1_556 3_556
Li2 Ce1 Ge3 111.6(2) . 1_556
Li2 Ce1 Ge3 111.6(2) 3 1_556
Li2 Ce1 Ge3 50.8(3) 1_556 1_556
Li2 Ce1 Ge3 50.8(3) 3_556 1_556
Li2 Ce1 Ge3 50.8(3) . .
Li2 Ce1 Ge3 50.8(3) 3 .
Li2 Ce1 Ge3 111.6(2) 1_556 .
Li2 Ce1 Ge3 111.6(2) 3_556 .
Ge3 Ce1 Ge3 89.77(4) 1_556 .
Li2 Ce1 Ge1 109.8(2) . 1_556
Li2 Ce1 Ge1 151.5(3) 3 1_556
Li2 Ce1 Ge1 48.7(3) 1_556 1_556
Li2 Ce1 Ge1 83.1(2) 3_556 1_556
Ge3 Ce1 Ge1 85.36(3) 1_556 1_556
Ge3 Ce1 Ge1 156.11(2) . 1_556
Li2 Ce1 Ge1 151.5(3) . 3_556
Li2 Ce1 Ge1 109.8(2) 3 3_556
Li2 Ce1 Ge1 83.1(2) 1_556 3_556
Li2 Ce1 Ge1 48.7(3) 3_556 3_556
Ge3 Ce1 Ge1 85.36(3) 1_556 3_556
Ge3 Ce1 Ge1 156.11(2) . 3_556
Ge1 Ce1 Ge1 46.67(4) 1_556 3_556
Li2 Ce1 Ge1 83.1(2) . 3
Li2 Ce1 Ge1 48.7(3) 3 3
Li2 Ce1 Ge1 151.5(3) 1_556 3
Li2 Ce1 Ge1 109.8(2) 3_556 3
Ge3 Ce1 Ge1 156.11(2) 1_556 3
Ge3 Ce1 Ge1 85.36(3) . 3
Ge1 Ce1 Ge1 107.95(4) 1_556 3
Ge1 Ce1 Ge1 89.68(3) 3_556 3
Li2 Ce1 Ge1 48.7(3) . .
Li2 Ce1 Ge1 83.1(2) 3 .
Li2 Ce1 Ge1 109.8(2) 1_556 .
Li2 Ce1 Ge1 151.5(3) 3_556 .
Ge3 Ce1 Ge1 156.11(2) 1_556 .
Ge3 Ce1 Ge1 85.36(3) . .
Ge1 Ce1 Ge1 89.68(3) 1_556 .
Ge1 Ce1 Ge1 107.95(4) 3_556 .
Ge1 Ce1 Ge1 46.67(4) 3 .
Li2 Ce1 Li1 96.5(3) . 3_556
Li2 Ce1 Li1 63.1(3) 3 3_556
Li2 Ce1 Li1 96.5(3) 1_556 3_556
Li2 Ce1 Li1 63.1(3) 3_556 3_556
Ge3 Ce1 Li1 49.88(12) 1_556 3_556
Ge3 Ce1 Li1 49.88(12) . 3_556
Ge1 Ce1 Li1 134.39(5) 1_556 3_556
Ge1 Ce1 Li1 111.7(2) 3_556 3_556
Ge1 Ce1 Li1 111.7(2) 3 3_556
Ge1 Ce1 Li1 134.39(5) . 3_556
Li2 Ce1 Li1 63.1(3) . .
Li2 Ce1 Li1 96.5(4) 3 .
Li2 Ce1 Li1 63.1(3) 1_556 .
Li2 Ce1 Li1 96.5(4) 3_556 .
Ge3 Ce1 Li1 49.88(12) 1_556 .
Ge3 Ce1 Li1 49.88(12) . .
Ge1 Ce1 Li1 111.7(2) 1_556 .
Ge1 Ce1 Li1 134.39(5) 3_556 .
Ge1 Ce1 Li1 134.39(5) 3 .
Ge1 Ce1 Li1 111.7(2) . .
Li1 Ce1 Li1 49.1(6) 3_556 .
Ge1 Ce2 Ge1 173.60(5) 13_556 15_455
Ge1 Ce2 Ge1 89.11(3) 13_556 15_456
Ge1 Ce2 Ge1 90.54(3) 15_455 15_456
Ge1 Ce2 Ge1 90.54(3) 13_556 13
Ge1 Ce2 Ge1 89.11(3) 15_455 13
Ge1 Ce2 Ge1 173.60(5) 15_456 13
Ge1 Ce2 Ge2 86.80(2) 13_556 .
Ge1 Ce2 Ge2 86.80(2) 15_455 .
Ge1 Ce2 Ge2 86.80(2) 15_456 .
Ge1 Ce2 Ge2 86.80(2) 13 .
Ge1 Ce2 Ge1 104.346(18) 13_556 .
Ge1 Ce2 Ge1 79.83(2) 15_455 .
Ge1 Ce2 Ge1 140.93(3) 15_456 .
Ge1 Ce2 Ge1 45.17(4) 13 .
Ge2 Ce2 Ge1 129.719(18) . .
Ge1 Ce2 Ge1 140.93(3) 13_556 3
Ge1 Ce2 Ge1 45.17(4) 15_455 3
Ge1 Ce2 Ge1 104.346(18) 15_456 3
Ge1 Ce2 Ge1 79.83(2) 13 3
Ge2 Ce2 Ge1 129.719(18) . 3
Ge1 Ce2 Ge1 44.26(4) . 3
Ge1 Ce2 Ge1 79.83(2) 13_556 3_556
Ge1 Ce2 Ge1 104.346(18) 15_455 3_556
Ge1 Ce2 Ge1 45.17(4) 15_456 3_556
Ge1 Ce2 Ge1 140.93(3) 13 3_556
Ge2 Ce2 Ge1 129.719(18) . 3_556
Ge1 Ce2 Ge1 100.56(4) . 3_556
Ge1 Ce2 Ge1 84.23(3) 3 3_556
Ge1 Ce2 Ge1 45.17(4) 13_556 1_556
Ge1 Ce2 Ge1 140.93(3) 15_455 1_556
Ge1 Ce2 Ge1 79.83(2) 15_456 1_556
Ge1 Ce2 Ge1 104.346(18) 13 1_556
Ge2 Ce2 Ge1 129.719(18) . 1_556
Ge1 Ce2 Ge1 84.23(3) . 1_556
Ge1 Ce2 Ge1 100.56(4) 3 1_556
Ge1 Ce2 Ge1 44.26(4) 3_556 1_556
Ge1 Ce2 Li2 43.9(2) 13_556 13_556
Ge1 Ce2 Li2 129.8(2) 15_455 13_556
Ge1 Ce2 Li2 77.3(2) 15_456 13_556
Ge1 Ce2 Li2 98.07(19) 13 13_556
Ge2 Ce2 Li2 44.64(19) . 13_556
Ge1 Ce2 Li2 136.6(2) . 13_556
Ge1 Ce2 Li2 174.30(18) 3 13_556
Ge1 Ce2 Li2 100.54(15) 3_556 13_556
Ge1 Ce2 Li2 85.08(19) 1_556 13_556
Ge1 Ce2 Li2 77.3(2) 13_556 15_456
Ge1 Ce2 Li2 98.07(19) 15_455 15_456
Ge1 Ce2 Li2 43.9(2) 15_456 15_456
Ge1 Ce2 Li2 129.8(2) 13 15_456
Ge2 Ce2 Li2 44.64(19) . 15_456
Ge1 Ce2 Li2 174.30(18) . 15_456
Ge1 Ce2 Li2 136.6(2) 3 15_456
Ge1 Ce2 Li2 85.08(19) 3_556 15_456
Ge1 Ce2 Li2 100.54(15) 1_556 15_456
Li2 Ce2 Li2 41.8(5) 13_556 15_456
Ge1 Ce2 Li2 98.07(19) 13_556 13
Ge1 Ce2 Li2 77.3(2) 15_455 13
Ge1 Ce2 Li2 129.8(2) 15_456 13
Ge1 Ce2 Li2 43.9(2) 13 13
Ge2 Ce2 Li2 44.64(19) . 13
Ge1 Ce2 Li2 85.08(19) . 13
Ge1 Ce2 Li2 100.54(15) 3 13
Ge1 Ce2 Li2 174.30(18) 3_556 13
Ge1 Ce2 Li2 136.6(2) 1_556 13
Li2 Ce2 Li2 74.5(3) 13_556 13
Li2 Ce2 Li2 89.3(4) 15_456 13
Li1 Ce3 Li1 159.4(6) 15_454 13_556
Li1 Ce3 Li1 90.6(5) 15_454 15_455
Li1 Ce3 Li1 85.7(5) 13_556 15_455
Li1 Ce3 Li1 85.7(5) 15_454 13
Li1 Ce3 Li1 90.6(5) 13_556 13
Li1 Ce3 Li1 159.4(6) 15_455 13
Li1 Ce3 Li2 63.5(3) 15_454 15_455
Li1 Ce3 Li2 96.9(4) 13_556 15_455
Li1 Ce3 Li2 63.5(3) 15_455 15_455
Li1 Ce3 Li2 96.9(4) 13 15_455
Li1 Ce3 Li2 96.9(4) 15_454 13
Li1 Ce3 Li2 63.5(3) 13_556 13
Li1 Ce3 Li2 96.9(4) 15_455 13
Li1 Ce3 Li2 63.5(3) 13 13
Li2 Ce3 Li2 49.2(6) 15_455 13
Li1 Ce3 Ge2 111.3(3) 15_454 .
Li1 Ce3 Ge2 51.6(3) 13_556 .
Li1 Ce3 Ge2 51.6(3) 15_455 .
Li1 Ce3 Ge2 111.3(3) 13 .
Li2 Ce3 Ge2 49.04(12) 15_455 .
Li2 Ce3 Ge2 49.04(12) 13 .
Li1 Ce3 Ge2 51.6(3) 15_454 1_554
Li1 Ce3 Ge2 111.3(3) 13_556 1_554
Li1 Ce3 Ge2 111.3(3) 15_455 1_554
Li1 Ce3 Ge2 51.6(3) 13 1_554
Li2 Ce3 Ge2 49.04(11) 15_455 1_554
Li2 Ce3 Ge2 49.04(12) 13 1_554
Ge2 Ce3 Ge2 87.72(4) . 1_554
Li1 Ce3 Ge4 150.2(3) 15_454 13_556
Li1 Ce3 Ge4 49.4(3) 13_556 13_556
Li1 Ce3 Ge4 83.3(2) 15_455 13_556
Li1 Ce3 Ge4 109.5(3) 13 13_556
Li2 Ce3 Ge4 135.54(5) 15_455 13_556
Li2 Ce3 Ge4 112.73(19) 13 13_556
Ge2 Ce3 Ge4 87.50(2) . 13_556
Ge2 Ce3 Ge4 156.36(3) 1_554 13_556
Li1 Ce3 Ge4 109.5(3) 15_454 5_455
Li1 Ce3 Ge4 83.3(2) 13_556 5_455
Li1 Ce3 Ge4 49.4(3) 15_455 5_455
Li1 Ce3 Ge4 150.2(3) 13 5_455
Li2 Ce3 Ge4 112.73(19) 15_455 5_455
Li2 Ce3 Ge4 135.54(4) 13 5_455
Ge2 Ce3 Ge4 87.50(2) . 5_455
Ge2 Ce3 Ge4 156.36(3) 1_554 5_455
Ge4 Ce3 Ge4 46.28(5) 13_556 5_455
Li1 Ce3 Ge4 49.4(3) 15_454 5_454
Li1 Ce3 Ge4 150.2(3) 13_556 5_454
Li1 Ce3 Ge4 109.5(3) 15_455 5_454
Li1 Ce3 Ge4 83.3(2) 13 5_454
Li2 Ce3 Ge4 112.73(19) 15_455 5_454
Li2 Ce3 Ge4 135.54(4) 13 5_454
Ge2 Ce3 Ge4 156.36(3) . 5_454
Ge2 Ce3 Ge4 87.50(2) 1_554 5_454
Ge4 Ce3 Ge4 105.54(3) 13_556 5_454
Ge4 Ce3 Ge4 87.65(3) 5_455 5_454
Li1 Ce3 Ge4 83.3(2) 15_454 13
Li1 Ce3 Ge4 109.5(3) 13_556 13
Li1 Ce3 Ge4 150.2(3) 15_455 13
Li1 Ce3 Ge4 49.4(3) 13 13
Li2 Ce3 Ge4 135.54(4) 15_455 13
Li2 Ce3 Ge4 112.73(19) 13 13
Ge2 Ce3 Ge4 156.36(3) . 13
Ge2 Ce3 Ge4 87.50(2) 1_554 13
Ge4 Ce3 Ge4 87.65(3) 13_556 13
Ge4 Ce3 Ge4 105.54(3) 5_455 13
Ge4 Ce3 Ge4 46.28(5) 5_454 13
Ge4 Ce4 Ge4 91.05(4) 9 9_556
Ge4 Ce4 Ge4 88.95(4) 9 1_554
Ge4 Ce4 Ge4 180.00(4) 9_556 1_554
Ge4 Ce4 Ge4 180.0 9 .
Ge4 Ce4 Ge4 88.95(4) 9_556 .
Ge4 Ce4 Ge4 91.05(4) 1_554 .
Ge4 Ce4 Ge3 90.0 9 .
Ge4 Ce4 Ge3 90.0 9_556 .
Ge4 Ce4 Ge3 90.0 1_554 .
Ge4 Ce4 Ge3 90.0 . .
Ge4 Ce4 Ge3 90.0 9 9
Ge4 Ce4 Ge3 90.0 9_556 9
Ge4 Ce4 Ge3 90.0 1_554 9
Ge4 Ce4 Ge3 90.0 . 9
Ge3 Ce4 Ge3 180.0 . 9
Ge4 Ce4 Li1 134.2(2) 9 .
Ge4 Ce4 Li1 79.4(2) 9_556 .
Ge4 Ce4 Li1 100.6(2) 1_554 .
Ge4 Ce4 Li1 45.8(2) . .
Ge3 Ce4 Li1 45.9(2) . .
Ge3 Ce4 Li1 134.1(2) 9 .
Ge4 Ce4 Li1 45.8(2) 9 9
Ge4 Ce4 Li1 100.6(2) 9_556 9
Ge4 Ce4 Li1 79.4(2) 1_554 9
Ge4 Ce4 Li1 134.2(2) . 9
Ge3 Ce4 Li1 134.1(2) . 9
Ge3 Ce4 Li1 45.9(2) 9 9
Li1 Ce4 Li1 179.999(1) . 9
Ge4 Ce4 Li1 79.4(2) 9 11_554
Ge4 Ce4 Li1 134.2(2) 9_556 11_554
Ge4 Ce4 Li1 45.8(2) 1_554 11_554
Ge4 Ce4 Li1 100.6(2) . 11_554
Ge3 Ce4 Li1 134.1(2) . 11_554
Ge3 Ce4 Li1 45.9(2) 9 11_554
Li1 Ce4 Li1 137.0(5) . 11_554
Li1 Ce4 Li1 43.0(5) 9 11_554
Ge4 Ce4 Li1 100.6(2) 9 3_556
Ge4 Ce4 Li1 45.8(2) 9_556 3_556
Ge4 Ce4 Li1 134.2(2) 1_554 3_556
Ge4 Ce4 Li1 79.4(2) . 3_556
Ge3 Ce4 Li1 45.9(2) . 3_556
Ge3 Ce4 Li1 134.1(2) 9 3_556
Li1 Ce4 Li1 43.0(5) . 3_556
Li1 Ce4 Li1 137.0(5) 9 3_556
Li1 Ce4 Li1 180.0(7) 11_554 3_556
Ge4 Ce4 Li1 134.2(2) 9 11
Ge4 Ce4 Li1 79.4(2) 9_556 11
Ge4 Ce4 Li1 100.6(2) 1_554 11
Ge4 Ce4 Li1 45.8(2) . 11
Ge3 Ce4 Li1 134.1(2) . 11
Ge3 Ce4 Li1 45.9(2) 9 11
Li1 Ce4 Li1 88.2(4) . 11
Li1 Ce4 Li1 91.8(4) 9 11
Li1 Ce4 Li1 76.4(3) 11_554 11
Li1 Ce4 Li1 103.6(3) 3_556 11
Ge4 Ce4 Li1 45.8(2) 9 3
Ge4 Ce4 Li1 100.6(2) 9_556 3
Ge4 Ce4 Li1 79.4(2) 1_554 3
Ge4 Ce4 Li1 134.2(2) . 3
Ge3 Ce4 Li1 45.9(2) . 3
Ge3 Ce4 Li1 134.1(2) 9 3
Li1 Ce4 Li1 91.8(4) . 3
Li1 Ce4 Li1 88.2(4) 9 3
Li1 Ce4 Li1 103.6(3) 11_554 3
Li1 Ce4 Li1 76.4(3) 3_556 3
Li1 Ce4 Li1 180.0(4) 11 3
Ge1 Ge1 Ge1 112.43(5) 13 3
Ge1 Ge1 Li2 137.6(4) 13 .
Ge1 Ge1 Li2 110.0(3) 3 .
Ge1 Ge1 Ce2 71.38(4) 13 13_556
Ge1 Ge1 Ce2 134.553(16) 3 13_556
Li2 Ge1 Ce2 79.2(2) . 13_556
Ge1 Ge1 Ce2 71.38(4) 13 13
Ge1 Ge1 Ce2 134.553(16) 3 13
Li2 Ge1 Ce2 79.2(2) . 13
Ce2 Ge1 Ce2 90.54(3) 13_556 13
Ge1 Ge1 Ce1 134.01(2) 13 .
Ge1 Ge1 Ce1 66.67(2) 3 .
Li2 Ge1 Ce1 65.3(2) . .
Ce2 Ge1 Ce1 79.033(17) 13_556 .
Ce2 Ge1 Ce1 144.26(4) 13 .
Ge1 Ge1 Ce1 134.01(2) 13 1_554
Ge1 Ge1 Ce1 66.67(2) 3 1_554
Li2 Ge1 Ce1 65.3(2) . 1_554
Ce2 Ge1 Ce1 144.26(4) 13_556 1_554
Ce2 Ge1 Ce1 79.033(17) 13 1_554
Ce1 Ge1 Ce1 89.68(3) . 1_554
Ge1 Ge1 Ce2 63.46(3) 13 1_554
Ge1 Ge1 Ce2 67.870(19) 3 1_554
Li2 Ge1 Ce2 136.83(7) . 1_554
Ce2 Ge1 Ce2 134.83(4) 13_556 1_554
Ce2 Ge1 Ce2 75.653(18) 13 1_554
Ce1 Ge1 Ce2 134.39(4) . 1_554
Ce1 Ge1 Ce2 75.74(2) 1_554 1_554
Ge1 Ge1 Ce2 63.45(3) 13 .
Ge1 Ge1 Ce2 67.871(19) 3 .
Li2 Ge1 Ce2 136.83(7) . .
Ce2 Ge1 Ce2 75.653(18) 13_556 .
Ce2 Ge1 Ce2 134.83(4) 13 .
Ce1 Ge1 Ce2 75.74(2) . .
Ce1 Ge1 Ce2 134.39(4) 1_554 .
Ce2 Ge1 Ce2 84.23(3) 1_554 .
Li2 Ge2 Li2 156.2(7) 15_455 13_556
Li2 Ge2 Li2 59.5(6) 15_455 13
Li2 Ge2 Li2 115.0(6) 13_556 13
Li2 Ge2 Li2 115.0(6) 15_455 15_456
Li2 Ge2 Li2 59.5(6) 13_556 15_456
Li2 Ge2 Li2 156.2(7) 13 15_456
Li2 Ge2 Li1 120.9(3) 15_455 13_556
Li2 Ge2 Li1 75.4(4) 13_556 13_556
Li2 Ge2 Li1 75.4(4) 13 13_556
Li2 Ge2 Li1 120.9(3) 15_456 13_556
Li2 Ge2 Li1 75.4(4) 15_455 15_455
Li2 Ge2 Li1 120.9(3) 13_556 15_455
Li2 Ge2 Li1 120.9(3) 13 15_455
Li2 Ge2 Li1 75.4(4) 15_456 15_455
Li1 Ge2 Li1 101.0(7) 13_556 15_455
Li2 Ge2 Ce2 78.1(3) 15_455 .
Li2 Ge2 Ce2 78.1(3) 13_556 .
Li2 Ge2 Ce2 78.1(3) 13 .
Li2 Ge2 Ce2 78.1(3) 15_456 .
Li1 Ge2 Ce2 129.5(4) 13_556 .
Li1 Ge2 Ce2 129.5(4) 15_455 .
Li2 Ge2 Ce3 137.1(3) 15_455 1_556
Li2 Ge2 Ce3 64.2(3) 13_556 1_556
Li2 Ge2 Ce3 137.1(3) 13 1_556
Li2 Ge2 Ce3 64.2(3) 15_456 1_556
Li1 Ge2 Ce3 62.7(2) 13_556 1_556
Li1 Ge2 Ce3 62.7(2) 15_455 1_556
Ce2 Ge2 Ce3 136.14(2) . 1_556
Li2 Ge2 Ce3 64.2(3) 15_455 .
Li2 Ge2 Ce3 137.1(3) 13_556 .
Li2 Ge2 Ce3 64.2(3) 13 .
Li2 Ge2 Ce3 137.1(3) 15_456 .
Li1 Ge2 Ce3 62.7(2) 13_556 .
Li1 Ge2 Ce3 62.7(2) 15_455 .
Ce2 Ge2 Ce3 136.14(2) . .
Ce3 Ge2 Ce3 87.72(4) 1_556 .
Li1 Ge3 Li1 59.2(7) 3 1_554
Li1 Ge3 Li1 113.1(6) 3 3_556
Li1 Ge3 Li1 151.8(7) 1_554 3_556
Li1 Ge3 Li1 151.8(7) 3 .
Li1 Ge3 Li1 113.1(6) 1_554 .
Li1 Ge3 Li1 59.2(7) 3_556 .
Li1 Ge3 Li2 76.0(4) 3 3
Li1 Ge3 Li2 122.7(3) 1_554 3
Li1 Ge3 Li2 76.0(4) 3_556 3
Li1 Ge3 Li2 122.7(3) . 3
Li1 Ge3 Li2 122.7(3) 3 .
Li1 Ge3 Li2 76.0(4) 1_554 .
Li1 Ge3 Li2 122.7(3) 3_556 .
Li1 Ge3 Li2 76.0(4) . .
Li2 Ge3 Li2 104.7(7) 3 .
Li1 Ge3 Ce1 65.4(3) 3 1_554
Li1 Ge3 Ce1 65.4(3) 1_554 1_554
Li1 Ge3 Ce1 139.6(4) 3_556 1_554
Li1 Ge3 Ce1 139.6(4) . 1_554
Li2 Ge3 Ce1 64.3(2) 3 1_554
Li2 Ge3 Ce1 64.3(2) . 1_554
Li1 Ge3 Ce1 139.6(4) 3 .
Li1 Ge3 Ce1 139.6(4) 1_554 .
Li1 Ge3 Ce1 65.4(3) 3_556 .
Li1 Ge3 Ce1 65.4(3) . .
Li2 Ge3 Ce1 64.3(2) 3 .
Li2 Ge3 Ce1 64.3(2) . .
Ce1 Ge3 Ce1 89.77(4) 1_554 .
Li1 Ge3 Ce4 75.9(4) 3 .
Li1 Ge3 Ce4 75.9(4) 1_554 .
Li1 Ge3 Ce4 75.9(4) 3_556 .
Li1 Ge3 Ce4 75.9(4) . .
Li2 Ge3 Ce4 127.7(3) 3 .
Li2 Ge3 Ce4 127.7(3) . .
Ce1 Ge3 Ce4 135.12(2) 1_554 .
Ce1 Ge3 Ce4 135.12(2) . .
Ge4 Ge4 Li1 109.1(4) 9_656 .
Ge4 Ge4 Li1 109.1(4) 9_656 11
Li1 Ge4 Li1 141.8(8) . 11
Ge4 Ge4 Ce4 134.47(2) 9_656 .
Li1 Ge4 Ce4 76.8(3) . .
Li1 Ge4 Ce4 76.8(3) 11 .
Ge4 Ge4 Ce4 134.47(2) 9_656 1_556
Li1 Ge4 Ce4 76.8(3) . 1_556
Li1 Ge4 Ce4 76.8(3) 11 1_556
Ce4 Ge4 Ce4 91.05(4) . 1_556
Ge4 Ge4 Ce3 66.86(3) 9_656 13_556
Li1 Ge4 Ce3 63.7(2) . 13_556
Li1 Ge4 Ce3 134.45(9) 11 13_556
Ce4 Ge4 Ce3 140.30(3) . 13_556
Ce4 Ge4 Ce3 77.360(12) 1_556 13_556
Ge4 Ge4 Ce3 66.86(3) 9_656 5_545
Li1 Ge4 Ce3 134.45(9) . 5_545
Li1 Ge4 Ce3 63.7(2) 11 5_545
Ce4 Ge4 Ce3 77.360(11) . 5_545
Ce4 Ge4 Ce3 140.30(3) 1_556 5_545
Ce3 Ge4 Ce3 133.72(5) 13_556 5_545
Ge4 Ge4 Ce3 66.86(3) 9_656 5_546
Li1 Ge4 Ce3 134.45(9) . 5_546
Li1 Ge4 Ce3 63.7(2) 11 5_546
Ce4 Ge4 Ce3 140.30(3) . 5_546
Ce4 Ge4 Ce3 77.360(12) 1_556 5_546
Ce3 Ge4 Ce3 74.47(3) 13_556 5_546
Ce3 Ge4 Ce3 87.65(3) 5_545 5_546
Ge4 Ge4 Ce3 66.86(3) 9_656 13
Li1 Ge4 Ce3 63.7(2) . 13
Li1 Ge4 Ce3 134.45(9) 11 13
Ce4 Ge4 Ce3 77.360(12) . 13
Ce4 Ge4 Ce3 140.30(3) 1_556 13
Ce3 Ge4 Ce3 87.65(3) 13_556 13
Ce3 Ge4 Ce3 74.47(3) 5_545 13
Ce3 Ge4 Ce3 133.72(5) 5_546 13
Li1 Li1 Ge4 109.1(4) 3_556 .
Li1 Li1 Ge3 60.4(3) 3_556 .
Ge4 Li1 Ge3 113.1(4) . .
Li1 Li1 Ge3 60.4(3) 3_556 1_556
Ge4 Li1 Ge3 113.1(4) . 1_556
Ge3 Li1 Ge3 113.1(6) . 1_556
Li1 Li1 Ge2 140.5(4) 3_556 13_556
Ge4 Li1 Ge2 110.4(6) . 13_556
Ge3 Li1 Ge2 103.1(4) . 13_556
Ge3 Li1 Ge2 103.1(4) 1_556 13_556
Li1 Li1 Ce3 132.9(2) 3_556 13_556
Ge4 Li1 Ce3 67.0(3) . 13_556
Ge3 Li1 Ce3 166.6(6) . 13_556
Ge3 Li1 Ce3 77.68(9) 1_556 13_556
Ge2 Li1 Ce3 65.7(3) 13_556 13_556
Li1 Li1 Ce3 132.9(2) 3_556 13
Ge4 Li1 Ce3 67.0(3) . 13
Ge3 Li1 Ce3 77.68(9) . 13
Ge3 Li1 Ce3 166.6(6) 1_556 13
Ge2 Li1 Ce3 65.7(3) 13_556 13
Ce3 Li1 Ce3 90.6(5) 13_556 13
Li1 Li1 Ce1 65.4(3) 3_556 .
Ge4 Li1 Ce1 174.5(7) . .
Ge3 Li1 Ce1 64.7(3) . .
Ge3 Li1 Ce1 64.7(3) 1_556 .
Ge2 Li1 Ce1 75.1(4) 13_556 .
Ce3 Li1 Ce1 116.5(4) 13_556 .
Ce3 Li1 Ce1 116.5(4) 13 .
Li1 Li1 Li2 104.4(4) 3_556 1_556
Ge4 Li1 Li2 125.2(5) . 1_556
Ge3 Li1 Li2 121.0(6) . 1_556
Ge3 Li1 Li2 52.5(3) 1_556 1_556
Ge2 Li1 Li2 50.6(3) 13_556 1_556
Ce3 Li1 Li2 58.5(3) 13_556 1_556
Ce3 Li1 Li2 115.8(6) 13 1_556
Ce1 Li1 Li2 58.0(4) . 1_556
Li1 Li1 Li2 104.4(4) 3_556 .
Ge4 Li1 Li2 125.2(5) . .
Ge3 Li1 Li2 52.5(3) . .
Ge3 Li1 Li2 121.0(6) 1_556 .
Ge2 Li1 Li2 50.6(3) 13_556 .
Ce3 Li1 Li2 115.8(6) 13_556 .
Ce3 Li1 Li2 58.5(3) 13 .
Ce1 Li1 Li2 58.0(4) . .
Li2 Li1 Li2 84.7(6) 1_556 .
Li1 Li1 Ce4 68.5(3) 3_556 .
Ge4 Li1 Ce4 57.5(3) . .
Ge3 Li1 Ce4 58.2(2) . .
Ge3 Li1 Ce4 120.3(6) 1_556 .
Ge2 Li1 Ce4 136.5(3) 13_556 .
Ce3 Li1 Ce4 124.3(5) 13_556 .
Ce3 Li1 Ce4 71.7(2) 13 .
Ce1 Li1 Ce4 118.7(4) . .
Li2 Li1 Ce4 172.5(6) 1_556 .
Li2 Li1 Ce4 99.13(19) . .
Li1 Li1 Ce4 68.5(3) 3_556 1_556
Ge4 Li1 Ce4 57.5(3) . 1_556
Ge3 Li1 Ce4 120.3(6) . 1_556
Ge3 Li1 Ce4 58.2(2) 1_556 1_556
Ge2 Li1 Ce4 136.5(3) 13_556 1_556
Ce3 Li1 Ce4 71.7(2) 13_556 1_556
Ce3 Li1 Ce4 124.3(5) 13 1_556
Ce1 Li1 Ce4 118.7(4) . 1_556
Li2 Li1 Ce4 99.13(19) 1_556 1_556
Li2 Li1 Ce4 172.5(6) . 1_556
Ce4 Li1 Ce4 76.4(3) . 1_556
Ge1 Li2 Li2 110.0(3) . 3_655
Ge1 Li2 Ge2 111.3(4) . 13_556
Li2 Li2 Ge2 60.2(3) 3_655 13_556
Ge1 Li2 Ge2 111.3(4) . 13
Li2 Li2 Ge2 60.2(3) 3_655 13
Ge2 Li2 Ge2 115.0(6) 13_556 13
Ge1 Li2 Ge3 107.7(6) . .
Li2 Li2 Ge3 142.3(3) 3_655 .
Ge2 Li2 Ge3 105.5(4) 13_556 .
Ge2 Li2 Ge3 105.5(4) 13 .
Ge1 Li2 Ce1 66.0(3) . 1_554
Li2 Li2 Ce1 132.9(2) 3_655 1_554
Ge2 Li2 Ce1 166.9(5) 13_556 1_554
Ge2 Li2 Ce1 77.22(9) 13 1_554
Ge3 Li2 Ce1 64.8(3) . 1_554
Ge1 Li2 Ce1 66.0(3) . .
Li2 Li2 Ce1 132.9(2) 3_655 .
Ge2 Li2 Ce1 77.22(9) 13_556 .
Ge2 Li2 Ce1 166.9(5) 13 .
Ge3 Li2 Ce1 64.8(3) . .
Ce1 Li2 Ce1 90.2(4) 1_554 .
Ge1 Li2 Ce3 175.4(6) . 13
Li2 Li2 Ce3 65.4(3) 3_655 13
Ge2 Li2 Ce3 66.8(3) 13_556 13
Ge2 Li2 Ce3 66.8(3) 13 13
Ge3 Li2 Ce3 76.9(4) . 13
Ce1 Li2 Ce3 116.9(4) 1_554 13
Ce1 Li2 Ce3 116.9(4) . 13
Ge1 Li2 Li1 124.7(5) . 1_554
Li2 Li2 Li1 104.4(4) 3_655 1_554
Ge2 Li2 Li1 123.2(6) 13_556 1_554
Ge2 Li2 Li1 54.0(3) 13 1_554
Ge3 Li2 Li1 51.6(3) . 1_554
Ce1 Li2 Li1 58.9(3) 1_554 1_554
Ce1 Li2 Li1 116.0(6) . 1_554
Ce3 Li2 Li1 58.0(4) 13 1_554
Ge1 Li2 Li1 124.7(5) . .
Li2 Li2 Li1 104.4(4) 3_655 .
Ge2 Li2 Li1 54.0(3) 13_556 .
Ge2 Li2 Li1 123.2(6) 13 .
Ge3 Li2 Li1 51.6(4) . .
Ce1 Li2 Li1 116.0(6) 1_554 .
Ce1 Li2 Li1 58.9(3) . .
Ce3 Li2 Li1 58.0(4) 13 .
Li1 Li2 Li1 84.7(6) 1_554 .
Ge1 Li2 Ce2 56.8(2) . 13_556
Li2 Li2 Ce2 69.1(2) 3_655 13_556
Ge2 Li2 Ce2 57.3(2) 13_556 13_556
Ge2 Li2 Ce2 118.7(5) 13 13_556
Ge3 Li2 Ce2 135.8(3) . 13_556
Ce1 Li2 Ce2 122.6(5) 1_554 13_556
Ce1 Li2 Ce2 71.41(19) . 13_556
Ce3 Li2 Ce2 119.9(4) 13 13_556
Li1 Li2 Ce2 172.6(5) 1_554 13_556
Li1 Li2 Ce2 100.1(2) . 13_556
Ge1 Li2 Ce2 56.8(2) . 13
Li2 Li2 Ce2 69.1(2) 3_655 13
Ge2 Li2 Ce2 118.7(5) 13_556 13
Ge2 Li2 Ce2 57.3(2) 13 13
Ge3 Li2 Ce2 135.8(3) . 13
Ce1 Li2 Ce2 71.41(19) 1_554 13
Ce1 Li2 Ce2 122.6(5) . 13
Ce3 Li2 Ce2 119.9(4) 13 13
Li1 Li2 Ce2 100.1(2) 1_554 13
Li1 Li2 Ce2 172.6(5) . 13
Ce2 Li2 Ce2 74.5(3) 13_556 13

loop_
_geom_bond_atom_site_label_1
_geom_bond_atom_site_label_2
_geom_bond_distance
_geom_bond_site_symmetry_2
Ce1 Li2 3.150(11) .
Ce1 Li2 3.150(11) 3
Ce1 Li2 3.150(11) 1_556
Ce1 Li2 3.150(11) 3_556
Ce1 Ge3 3.1629(12) 1_556
Ce1 Ge3 3.1629(12) .
Ce1 Ge1 3.1652(9) 1_556
Ce1 Ge1 3.1652(9) 3_556
Ce1 Ge1 3.1652(9) 3
Ce1 Ge1 3.1652(9) .
Ce1 Li1 3.180(17) 3_556
Ce1 Li1 3.180(17) .
Ce2 Ge1 3.1417(9) 13_556
Ce2 Ge1 3.1417(9) 15_455
Ce2 Ge1 3.1417(9) 15_456
Ce2 Ge1 3.1417(9) 13
Ce2 Ge2 3.1684(18) .
Ce2 Ge1 3.3282(10) .
Ce2 Ge1 3.3282(10) 3
Ce2 Ge1 3.3282(10) 3_556
Ce2 Ge1 3.3282(10) 1_556
Ce2 Li2 3.686(12) 13_556
Ce2 Li2 3.686(12) 15_456
Ce2 Li2 3.686(12) 13
Ce3 Li1 3.140(12) 15_454
Ce3 Li1 3.140(12) 13_556
Ce3 Li1 3.140(12) 15_455
Ce3 Li1 3.140(12) 13
Ce3 Li2 3.155(15) 15_455
Ce3 Li2 3.155(15) 13
Ce3 Ge2 3.2211(12) .
Ce3 Ge2 3.2211(12) 1_554
Ce3 Ge4 3.2232(8) 13_556
Ce3 Ge4 3.2232(8) 5_455
Ce3 Ge4 3.2232(8) 5_454
Ce3 Ge4 3.2232(8) 13
Ce4 Ge4 3.1278(11) 9
Ce4 Ge4 3.1278(11) 9_556
Ce4 Ge4 3.1278(11) 1_554
Ce4 Ge4 3.1278(11) .
Ce4 Ge3 3.1633(16) .
Ce4 Ge3 3.1633(16) 9
Ce4 Li1 3.611(14) .
Ce4 Li1 3.611(14) 9
Ce4 Li1 3.611(14) 11_554
Ce4 Li1 3.611(14) 3_556
Ce4 Li1 3.611(14) 11
Ce4 Li1 3.611(14) 3
Ge1 Ge1 2.491(2) 13
Ge1 Ge1 2.507(2) 3
Ge1 Li2 2.604(15) .
Ge1 Ce2 3.1418(9) 13_556
Ge1 Ce2 3.1418(9) 13
Ge1 Ce1 3.1653(9) 1_554
Ge1 Ce2 3.3281(10) 1_554
Ge2 Li2 2.647(9) 15_455
Ge2 Li2 2.647(9) 13_556
Ge2 Li2 2.647(9) 13
Ge2 Li2 2.647(9) 15_456
Ge2 Li1 2.768(18) 13_556
Ge2 Li1 2.768(18) 15_455
Ge2 Ce3 3.2211(12) 1_556
Ge3 Li1 2.675(10) 3
Ge3 Li1 2.675(10) 1_554
Ge3 Li1 2.675(10) 3_556
Ge3 Li1 2.675(10) .
Ge3 Li2 2.708(16) 3
Ge3 Li2 2.708(16) .
Ge3 Ce1 3.1629(12) 1_554
Ge4 Ge4 2.533(3) 9_656
Ge4 Li1 2.658(17) .
Ge4 Li1 2.658(17) 11
Ge4 Ce4 3.1278(11) 1_556
Ge4 Ce3 3.2232(8) 13_556
Ge4 Ce3 3.2232(8) 5_545
Ge4 Ce3 3.2232(8) 5_546
Ge4 Ce3 3.2232(8) 13
Li1 Li1 2.64(4) 3_556
Li1 Ge3 2.675(10) 1_556
Li1 Ge2 2.768(18) 13_556
Li1 Ce3 3.140(12) 13_556
Li1 Ce3 3.140(12) 13
Li1 Li2 3.313(18) 1_556
Li1 Li2 3.313(18) .
Li1 Ce4 3.611(14) 1_556
Li2 Li2 2.63(3) 3_655
Li2 Ge2 2.647(9) 13_556
Li2 Ge2 2.647(9) 13
Li2 Ce1 3.150(11) 1_554
Li2 Ce3 3.155(15) 13
Li2 Li1 3.313(18) 1_554
Li2 Ce2 3.686(12) 13_556
Li2 Ce2 3.686(12) 13
